data_4331637
loop_
_publ_author_name
'Cort\'es-Llamas, Sara-\'Angelica'
'Hern\'andez-Lamoneda, Ram\'on'
'Vel\'azquez-Carmona, Miguel-\'Angel'
'Mu\~noz-Hern\'andez, Miguel-Angel'
'Toscano, Rub\'en A.'

_publ_section_title
;
 3,5-Dimethyl and 3,5-Di-tert-butylpyrazolato Complexes with Alkali
 Metals:&#x00A0; Monomeric, Dimeric, Cluster, and 1D Chain Structures
;
_journal_issue 1
_journal_name_full 'Inorganic Chemistry'
_journal_page_first 286
_journal_page_last 294
_journal_paper_doi 10.1021/ic051294y
_journal_volume 45
_journal_year 2006
_chemical_formula_sum 'C11 H19 K N2'
_chemical_formula_weight 218.38
_chemical_name_systematic
; 
poly-[(3,5-di-tert-butylpyrazolato)potassium]
;
_space_group_IT_number 2
_symmetry_cell_setting triclinic
_symmetry_space_group_name_Hall '-P 1'
_symmetry_space_group_name_H-M 'P -1'
_atom_sites_solution_hydrogens geom
_atom_sites_solution_primary direct
_atom_sites_solution_secondary difmap
_audit_creation_method SHELXL-97
_cell_angle_alpha 105.689(7)
_cell_angle_beta 104.812(6)
_cell_angle_gamma 100.077(5)
_cell_formula_units_Z 4
_cell_length_a 10.540(3)
_cell_length_b 11.043(3)
_cell_length_c 12.169(3)
_cell_measurement_temperature 100(2)
_cell_volume 1272.2(6)
_computing_cell_refinement 'SMART V 5.625 (Bruker, 1999)'
_computing_data_collection 'SMART V 5.625 (Bruker, 1999)'
_computing_data_reduction 'SAINT V 6.23C (Bruker, 1999)'
_computing_molecular_graphics 'SHELXTL V 6.10 (Sheldrick, 2000)'
_computing_publication_material 'SHELXTL V 6.10 (Sheldrick, 2000)'
_computing_structure_refinement 'SHELXTL V 6.10 (Sheldrick, 2000)'
_computing_structure_solution 'SHELXTL V 6.10 (Sheldrick, 2000)'
_diffrn_ambient_temperature 100(2)
_diffrn_detector_area_resol_mean 0.661
_diffrn_measured_fraction_theta_full 0.579
_diffrn_measured_fraction_theta_max 0.579
_diffrn_measurement_device_type 'Bruker Smart Apex CCD diffractometer'
_diffrn_measurement_method \w-scans
_diffrn_radiation_monochromator graphite
_diffrn_radiation_source 'fine-focus sealed tube'
_diffrn_radiation_type MoK\a
_diffrn_radiation_wavelength 0.71073
_diffrn_reflns_av_R_equivalents 0.0956
_diffrn_reflns_av_sigmaI/netI 0.0474
_diffrn_reflns_limit_h_max 12
_diffrn_reflns_limit_h_min -3
_diffrn_reflns_limit_k_max 13
_diffrn_reflns_limit_k_min -9
_diffrn_reflns_limit_l_max 8
_diffrn_reflns_limit_l_min -14
_diffrn_reflns_number 2988
_diffrn_reflns_theta_full 25.50
_diffrn_reflns_theta_max 25.50
_diffrn_reflns_theta_min 1.83
_diffrn_standards_decay_% 0
_exptl_absorpt_coefficient_mu 0.386
_exptl_absorpt_correction_type none
_exptl_crystal_colour colorless
_exptl_crystal_density_diffrn 1.140
_exptl_crystal_density_method 'not measured'
_exptl_crystal_description parallelepiped
_exptl_crystal_F_000 472
_exptl_crystal_size_max 0.30
_exptl_crystal_size_mid 0.28
_exptl_crystal_size_min 0.25
_refine_diff_density_max 0.387
_refine_diff_density_min -0.249
_refine_diff_density_rms 0.052
_refine_ls_extinction_method none
_refine_ls_goodness_of_fit_ref 0.979
_refine_ls_hydrogen_treatment noref
_refine_ls_matrix_type full
_refine_ls_number_parameters 265
_refine_ls_number_reflns 2740
_refine_ls_number_restraints 0
_refine_ls_restrained_S_all 0.979
_refine_ls_R_factor_all 0.0527
_refine_ls_R_factor_gt 0.0441
_refine_ls_shift/su_max 0.000
_refine_ls_shift/su_mean 0.000
_refine_ls_structure_factor_coef Fsqd
_refine_ls_weighting_details 'calc w=1/[\s^2^(Fo^2^)+(0.0711P)^2^] where P=(Fo^2^+2Fc^2^)/3'
_refine_ls_weighting_scheme calc
_refine_ls_wR_factor_gt 0.1095
_refine_ls_wR_factor_ref 0.1140
_reflns_number_gt 2193
_reflns_number_total 2740
_reflns_threshold_expression >2sigma(I)
_cod_data_source_file ic051294ysup6.cif
_cod_data_source_block Compound_5
_cod_depositor_comments
;
The following automatic conversions were performed:

'_symmetry_cell_setting' value 'Triclinic' changed to 'triclinic'
according to /home/saulius/struct/CIF-dictionaries/cif_core.dic
dictionary named 'cif_core.dic' version 2.4.2 from 2011-04-26.

Automatic conversion script
Id: cif_fix_values 1891 2012-01-12 08:04:46Z andrius 
;
_cod_original_cell_volume 1272.1(6)
_cod_database_code 4331637

loop_
_symmetry_equiv_pos_as_xyz
'x, y, z'
'-x, -y, -z'

loop_
_atom_site_label
_atom_site_type_symbol
_atom_site_fract_x
_atom_site_fract_y
_atom_site_fract_z
_atom_site_U_iso_or_equiv
_atom_site_adp_type
_atom_site_occupancy
_atom_site_symmetry_multiplicity
_atom_site_calc_flag
_atom_site_refinement_flags
K1 K 0.48788(7) 0.33799(5) 0.38891(6) 0.0258(3) Uani 1 1 d .
K2 K 0.51035(7) 0.16257(5) 0.61807(6) 0.0282(3) Uani 1 1 d .
N3 N 0.4655(3) 0.40589(19) 0.6197(2) 0.0209(8) Uani 1 1 d .
N1 N 0.5715(3) 0.1087(2) 0.4130(2) 0.0251(9) Uani 1 1 d .
N2 N 0.4352(3) 0.0697(2) 0.3515(2) 0.0225(8) Uani 1 1 d .
N4 N 0.6033(3) 0.4338(2) 0.6319(2) 0.0213(8) Uani 1 1 d .
C1 C 0.4197(3) 0.0258(2) 0.2322(3) 0.0246(10) Uani 1 1 d .
C2 C 0.5486(3) 0.0333(3) 0.2181(3) 0.0278(10) Uani 1 1 d .
H2 H 0.5700 0.0093 0.1408 0.033 Uiso 1 1 calc R
C3 C 0.6395(3) 0.0872(2) 0.3326(3) 0.0245(10) Uani 1 1 d .
C4 C 0.2841(3) -0.0198(3) 0.1362(3) 0.0278(11) Uani 1 1 d .
C5 C 0.1670(4) -0.0365(3) 0.1897(4) 0.0445(13) Uani 1 1 d .
H5A H 0.1748 -0.1008 0.2312 0.067 Uiso 1 1 calc R
H5B H 0.0797 -0.0665 0.1248 0.067 Uiso 1 1 calc R
H5C H 0.1721 0.0473 0.2471 0.067 Uiso 1 1 calc R
C6 C 0.2722(4) -0.1492(3) 0.0424(3) 0.0350(11) Uani 1 1 d .
H6A H 0.3451 -0.1381 0.0068 0.052 Uiso 1 1 calc R
H6B H 0.1838 -0.1765 -0.0209 0.052 Uiso 1 1 calc R
H6C H 0.2799 -0.2158 0.0813 0.052 Uiso 1 1 calc R
C7 C 0.2691(4) 0.0836(3) 0.0724(3) 0.0384(12) Uani 1 1 d .
H7A H 0.2755 0.1668 0.1313 0.058 Uiso 1 1 calc R
H7B H 0.1806 0.0543 0.0090 0.058 Uiso 1 1 calc R
H7C H 0.3418 0.0949 0.0365 0.058 Uiso 1 1 calc R
C8 C 0.7945(3) 0.1266(3) 0.3767(3) 0.0253(10) Uani 1 1 d .
C9 C 0.8490(4) 0.0804(3) 0.4821(3) 0.0351(11) Uani 1 1 d .
H9A H 0.8105 0.1139 0.5458 0.053 Uiso 1 1 calc R
H9B H 0.9483 0.1127 0.5134 0.053 Uiso 1 1 calc R
H9C H 0.8233 -0.0151 0.4549 0.053 Uiso 1 1 calc R
C10 C 0.8407(4) 0.2769(3) 0.4164(3) 0.0355(11) Uani 1 1 d .
H10A H 0.8009 0.3147 0.4777 0.053 Uiso 1 1 calc R
H10B H 0.8104 0.3052 0.3466 0.053 Uiso 1 1 calc R
H10C H 0.9401 0.3061 0.4500 0.053 Uiso 1 1 calc R
C11 C 0.8501(4) 0.0709(3) 0.2753(3) 0.0383(11) Uani 1 1 d .
H11A H 0.9496 0.1008 0.3045 0.057 Uiso 1 1 calc R
H11B H 0.8145 0.1007 0.2075 0.057 Uiso 1 1 calc R
H11C H 0.8219 -0.0245 0.2486 0.057 Uiso 1 1 calc R
C12 C 0.4560(3) 0.4445(2) 0.7323(3) 0.0240(10) Uani 1 1 d .
C13 C 0.5825(3) 0.4992(3) 0.8157(3) 0.0270(10) Uani 1 1 d .
H13 H 0.6054 0.5354 0.9052 0.032 Uiso 1 1 calc R
C14 C 0.6734(3) 0.4887(2) 0.7496(3) 0.0206(10) Uani 1 1 d .
C15 C 0.3173(3) 0.4266(3) 0.7528(3) 0.0279(10) Uani 1 1 d .
C16 C 0.2038(3) 0.3888(3) 0.6372(3) 0.0372(11) Uani 1 1 d .
H16A H 0.1167 0.3785 0.6532 0.056 Uiso 1 1 calc R
H16B H 0.2056 0.3063 0.5823 0.056 Uiso 1 1 calc R
H16C H 0.2146 0.4569 0.6002 0.056 Uiso 1 1 calc R
C17 C 0.3033(4) 0.3164(3) 0.8097(3) 0.0387(12) Uani 1 1 d .
H17A H 0.2163 0.3033 0.8258 0.058 Uiso 1 1 calc R
H17B H 0.3781 0.3413 0.8853 0.058 Uiso 1 1 calc R
H17C H 0.3067 0.2353 0.7538 0.058 Uiso 1 1 calc R
C18 C 0.3141(3) 0.5525(3) 0.8422(3) 0.0300(10) Uani 1 1 d .
H18A H 0.3287 0.6239 0.8096 0.045 Uiso 1 1 calc R
H18B H 0.3861 0.5729 0.9188 0.045 Uiso 1 1 calc R
H18C H 0.2255 0.5414 0.8554 0.045 Uiso 1 1 calc R
C19 C 0.8279(3) 0.5252(3) 0.7939(3) 0.0235(10) Uani 1 1 d .
C20 C 0.8822(3) 0.6022(3) 0.9267(3) 0.0321(10) Uani 1 1 d .
H20A H 0.8492 0.6808 0.9417 0.048 Uiso 1 1 calc R
H20B H 0.9818 0.6270 0.9530 0.048 Uiso 1 1 calc R
H20C H 0.8508 0.5486 0.9718 0.048 Uiso 1 1 calc R
C21 C 0.8835(3) 0.6072(3) 0.7234(3) 0.0384(11) Uani 1 1 d .
H21A H 0.8595 0.6905 0.7421 0.058 Uiso 1 1 calc R
H21B H 0.8435 0.5597 0.6368 0.058 Uiso 1 1 calc R
H21C H 0.9826 0.6233 0.7467 0.058 Uiso 1 1 calc R
C22 C 0.8742(4) 0.3991(3) 0.7720(3) 0.0331(11) Uani 1 1 d .
H22A H 0.9737 0.4206 0.7987 0.050 Uiso 1 1 calc R
H22B H 0.8385 0.3485 0.6858 0.050 Uiso 1 1 calc R
H22C H 0.8398 0.3477 0.8174 0.050 Uiso 1 1 calc R

loop_
_atom_site_aniso_label
_atom_site_aniso_U_11
_atom_site_aniso_U_22
_atom_site_aniso_U_33
_atom_site_aniso_U_23
_atom_site_aniso_U_13
_atom_site_aniso_U_12
K1 0.0304(5) 0.0198(3) 0.0260(4) 0.0080(3) 0.0071(4) 0.0053(3)
K2 0.0368(5) 0.0231(4) 0.0335(4) 0.0125(3) 0.0194(5) 0.0130(3)
N3 0.0182(16) 0.0169(12) 0.0261(16) 0.0059(11) 0.0071(16) 0.0031(11)
N1 0.0271(19) 0.0205(12) 0.0273(17) 0.0060(12) 0.0115(18) 0.0040(12)
N2 0.0243(18) 0.0187(12) 0.0287(16) 0.0102(11) 0.0106(17) 0.0096(12)
N4 0.0189(16) 0.0195(12) 0.0261(16) 0.0076(12) 0.0072(16) 0.0063(11)
C1 0.026(2) 0.0217(15) 0.0276(18) 0.0093(14) 0.0110(19) 0.0058(14)
C2 0.023(2) 0.0330(16) 0.0265(19) 0.0074(15) 0.010(2) 0.0053(15)
C3 0.022(2) 0.0214(15) 0.034(2) 0.0109(15) 0.013(2) 0.0062(14)
C4 0.022(2) 0.0271(16) 0.032(2) 0.0077(15) 0.006(2) 0.0062(15)
C5 0.023(2) 0.053(2) 0.049(2) 0.0090(19) 0.011(2) 0.0029(17)
C6 0.032(2) 0.0299(17) 0.035(2) 0.0054(16) 0.008(2) 0.0014(16)
C7 0.035(3) 0.0349(18) 0.037(2) 0.0103(17) 0.000(2) 0.0106(17)
C8 0.018(2) 0.0295(16) 0.0269(19) 0.0106(15) 0.004(2) 0.0045(14)
C9 0.024(2) 0.0371(18) 0.046(2) 0.0180(17) 0.007(2) 0.0108(16)
C10 0.027(2) 0.0317(17) 0.042(2) 0.0120(16) 0.006(2) -0.0003(15)
C11 0.026(2) 0.0418(18) 0.047(2) 0.0110(17) 0.018(2) 0.0060(16)
C12 0.024(2) 0.0189(14) 0.0278(19) 0.0057(14) 0.0108(19) 0.0013(14)
C13 0.025(2) 0.0315(16) 0.0227(18) 0.0070(14) 0.0079(19) 0.0046(15)
C14 0.0175(19) 0.0203(14) 0.0227(18) 0.0088(14) 0.0028(19) 0.0044(14)
C15 0.020(2) 0.0282(16) 0.034(2) 0.0062(15) 0.013(2) 0.0059(14)
C16 0.021(2) 0.0459(19) 0.037(2) 0.0044(17) 0.009(2) 0.0042(17)
C17 0.038(2) 0.0350(17) 0.050(2) 0.0152(16) 0.027(2) 0.0056(16)
C18 0.020(2) 0.0333(17) 0.035(2) 0.0060(15) 0.0082(19) 0.0092(15)
C19 0.016(2) 0.0291(16) 0.0259(19) 0.0132(14) 0.0040(19) 0.0055(14)
C20 0.018(2) 0.0355(17) 0.037(2) 0.0098(16) 0.004(2) 0.0042(15)
C21 0.025(2) 0.0435(18) 0.045(2) 0.0188(17) 0.013(2) -0.0029(16)
C22 0.022(2) 0.0400(18) 0.040(2) 0.0139(17) 0.010(2) 0.0129(16)

loop_
_atom_type_symbol
_atom_type_description
_atom_type_scat_dispersion_real
_atom_type_scat_dispersion_imag
_atom_type_scat_source
C C 0.0033 0.0016 'International Tables Vol C Tables 4.2.6.8 and 6.1.1.4'
H H 0.0000 0.0000 'International Tables Vol C Tables 4.2.6.8 and 6.1.1.4'
N N 0.0061 0.0033 'International Tables Vol C Tables 4.2.6.8 and 6.1.1.4'
K K 0.2009 0.2494 'International Tables Vol C Tables 4.2.6.8 and 6.1.1.4'

loop_
_geom_angle_atom_site_label_1
_geom_angle_atom_site_label_2
_geom_angle_atom_site_label_3
_geom_angle
_geom_angle_site_symmetry_1
_geom_angle_site_symmetry_3
N4 K1 N3 29.26(7) . .
N4 K1 N2 100.31(8) . .
N3 K1 N2 95.16(6) . .
N4 K1 N3 89.88(7) . 2_666
N3 K1 N3 95.29(7) . 2_666
N2 K1 N3 169.33(7) . 2_666
N4 K1 N1 84.00(8) . .
N3 K1 N1 91.81(7) . .
N2 K1 N1 27.76(8) . .
N3 K1 N1 153.59(8) 2_666 .
N4 K1 N4 95.46(9) . 2_666
N3 K1 N4 86.83(7) . 2_666
N2 K1 N4 151.02(8) . 2_666
N3 K1 N4 28.11(7) 2_666 2_666
N1 K1 N4 178.07(6) . 2_666
N4 K1 C12 111.77(7) . 2_666
N3 K1 C12 120.42(7) . 2_666
N2 K1 C12 144.35(7) . 2_666
N3 K1 C12 25.13(6) 2_666 2_666
N1 K1 C12 139.71(7) . 2_666
N4 K1 C12 42.19(7) 2_666 2_666
N4 K1 C14 119.24(7) . 2_666
N3 K1 C14 106.41(8) . 2_666
N2 K1 C14 132.33(8) . 2_666
N3 K1 C14 41.53(8) 2_666 2_666
N1 K1 C14 156.28(7) . 2_666
N4 K1 C14 23.97(7) 2_666 2_666
C12 K1 C14 39.67(8) 2_666 2_666
N4 K1 C1 122.81(9) . .
N3 K1 C1 118.65(7) . .
N2 K1 C1 23.93(7) . .
N3 K1 C1 145.40(7) 2_666 .
N1 K1 C1 40.94(9) . .
N4 K1 C1 138.98(9) 2_666 .
C12 K1 C1 120.55(7) 2_666 .
C14 K1 C1 115.45(9) 2_666 .
N4 K1 C3 98.04(9) . .
N3 K1 C3 112.42(8) . .
N2 K1 C3 39.84(7) . .
N3 K1 C3 135.94(6) 2_666 .
N1 K1 C3 22.61(6) . .
N4 K1 C3 159.18(6) 2_666 .
C12 K1 C3 117.42(7) 2_666 .
C14 K1 C3 140.76(8) 2_666 .
C1 K1 C3 38.22(8) . .
N4 K1 C13 129.80(7) . 2_666
N3 K1 C13 126.88(8) . 2_666
N2 K1 C13 129.87(8) . 2_666
N3 K1 C13 40.15(7) 2_666 2_666
N1 K1 C13 141.28(7) . 2_666
N4 K1 C13 40.05(6) 2_666 2_666
C12 K1 C13 23.31(8) 2_666 2_666
C14 K1 C13 23.81(6) 2_666 2_666
C1 K1 C13 107.07(8) . 2_666
C3 K1 C13 120.23(7) . 2_666
N4 K1 K1 49.82(6) . 2_666
N3 K1 K1 48.01(5) . 2_666
N2 K1 K1 143.13(5) . 2_666
N3 K1 K1 47.28(5) 2_666 2_666
N1 K1 K1 133.78(6) . 2_666
N4 K1 K1 45.64(5) 2_666 2_666
C12 K1 K1 72.41(5) 2_666 2_666
C14 K1 K1 69.49(5) 2_666 2_666
C1 K1 K1 165.51(5) . 2_666
C3 K1 K1 144.86(7) . 2_666
C13 K1 K1 82.66(5) 2_666 2_666
N1 K2 N3 96.09(7) . .
N1 K2 N2 90.33(7) . 2_656
N3 K2 N2 172.74(8) . 2_656
N1 K2 N1 91.13(6) . 2_656
N3 K2 N1 154.56(8) . 2_656
N2 K2 N1 27.83(8) 2_656 2_656
N1 K2 N4 83.86(6) . .
N3 K2 N4 27.99(7) . .
N2 K2 N4 150.87(8) 2_656 .
N1 K2 N4 174.93(6) 2_656 .
N1 K2 N2 27.42(8) . .
N3 K2 N2 91.27(7) . .
N2 K2 N2 95.99(8) 2_656 .
N1 K2 N2 84.00(6) 2_656 .
N4 K2 N2 91.87(7) . .
N1 K2 C1 114.06(8) . 2_656
N3 K2 C1 147.53(7) . 2_656
N2 K2 C1 25.27(6) 2_656 2_656
N1 K2 C1 42.33(8) 2_656 2_656
N4 K2 C1 139.75(8) . 2_656
N2 K2 C1 121.02(7) . 2_656
N1 K2 C3 114.76(7) . 2_656
N3 K2 C3 135.99(7) . 2_656
N2 K2 C3 42.24(8) 2_656 2_656
N1 K2 C3 24.80(6) 2_656 2_656
N4 K2 C3 160.20(6) . 2_656
N2 K2 C3 101.95(7) . 2_656
C1 K2 C3 40.43(9) 2_656 2_656
N1 K2 C12 120.07(8) . .
N3 K2 C12 24.34(7) . .
N2 K2 C12 148.69(8) 2_656 .
N1 K2 C12 143.43(6) 2_656 .
N4 K2 C12 41.33(6) . .
N2 K2 C12 114.38(8) . .
C1 K2 C12 123.52(8) 2_656 .
C3 K2 C12 119.02(7) 2_656 .
N1 K2 C2 129.47(7) . 2_656
N3 K2 C2 133.50(7) . 2_656
N2 K2 C2 41.02(7) 2_656 2_656
N1 K2 C2 40.51(7) 2_656 2_656
N4 K2 C2 143.98(7) . 2_656
N2 K2 C2 123.92(7) . 2_656
C1 K2 C2 24.37(8) 2_656 2_656
C3 K2 C2 23.76(8) 2_656 2_656
C12 K2 C2 110.26(7) . 2_656
N1 K2 C14 100.91(6) . .
N3 K2 C14 39.90(9) . .
N2 K2 C14 135.36(9) 2_656 .
N1 K2 C14 160.33(9) 2_656 .
N4 K2 C14 22.57(8) . .
N2 K2 C14 113.64(7) . .
C1 K2 C14 118.01(9) 2_656 .
C3 K2 C14 143.53(7) 2_656 .
C12 K2 C14 38.24(7) . .
C2 K2 C14 122.42(7) 2_656 .
N1 K2 K2 47.52(5) . 2_656
N3 K2 K2 137.68(6) . 2_656
N2 K2 K2 49.58(5) 2_656 2_656
N1 K2 K2 43.61(4) 2_656 2_656
N4 K2 K2 131.38(5) . 2_656
N2 K2 K2 46.41(5) . 2_656
C1 K2 K2 74.69(6) 2_656 2_656
C3 K2 K2 67.62(5) 2_656 2_656
C12 K2 K2 159.75(8) . 2_656
C2 K2 K2 82.97(5) 2_656 2_656
C14 K2 K2 145.61(5) . 2_656
C12 N3 N4 106.9(3) . .
C12 N3 K1 177.49(17) . .
N4 N3 K1 72.42(14) . .
C12 N3 K2 97.11(18) . .
N4 N3 K2 80.97(16) . .
K1 N3 K2 85.21(6) . .
C12 N3 K1 92.79(15) . 2_666
N4 N3 K1 79.12(13) . 2_666
K1 N3 K1 84.71(7) . 2_666
K2 N3 K1 159.63(9) . 2_666
C3 N1 N2 108.5(3) . .
C3 N1 K2 162.8(2) . .
N2 N1 K2 88.31(14) . .
C3 N1 K2 92.41(15) . 2_656
N2 N1 K2 74.59(14) . 2_656
K2 N1 K2 88.87(6) . 2_656
C3 N1 K1 102.08(19) . .
N2 N1 K1 72.78(17) . .
K2 N1 K1 85.74(7) . .
K2 N1 K1 147.05(11) 2_656 .
C1 N2 N1 107.7(2) . .
C1 N2 K1 99.17(17) . .
N1 N2 K1 79.46(14) . .
C1 N2 K2 92.15(17) . 2_656
N1 N2 K2 77.58(18) . 2_656
K1 N2 K2 156.58(12) . 2_656
C1 N2 K2 171.7(2) . .
N1 N2 K2 64.27(14) . .
K1 N2 K2 81.94(6) . .
K2 N2 K2 84.01(8) 2_656 .
C14 N4 N3 107.9(2) . .
C14 N4 K1 173.10(16) . .
N3 N4 K1 78.32(17) . .
C14 N4 K1 94.49(18) . 2_666
N3 N4 K1 72.77(16) . 2_666
K1 N4 K1 84.54(9) . 2_666
C14 N4 K2 100.44(17) . .
N3 N4 K2 71.04(13) . .
K1 N4 K2 84.19(6) . .
K1 N4 K2 143.56(9) 2_666 .
N2 C1 C2 108.7(3) . .
N2 C1 C4 123.1(2) . .
C2 C1 C4 128.2(3) . .
N2 C1 K2 62.58(17) . 2_656
C2 C1 K2 86.6(2) . 2_656
C4 C1 K2 116.40(17) . 2_656
N2 C1 K1 56.90(13) . .
C2 C1 K1 95.07(16) . .
C4 C1 K1 111.4(2) . .
K2 C1 K1 116.41(10) 2_656 .
C3 C2 C1 105.4(2) . .
C3 C2 K2 70.59(17) . 2_656
C1 C2 K2 69.05(18) . 2_656
N1 C3 C2 109.6(3) . .
N1 C3 C8 119.6(3) . .
C2 C3 C8 130.7(2) . .
N1 C3 K2 62.78(13) . 2_656
C2 C3 K2 85.66(16) . 2_656
C8 C3 K2 117.4(2) . 2_656
N1 C3 K1 55.32(16) . .
C2 C3 K1 90.3(2) . .
C8 C3 K1 115.59(17) . .
K2 C3 K1 111.99(8) 2_656 .
C1 C4 C6 110.5(3) . .
C1 C4 C5 111.4(3) . .
C6 C4 C5 109.4(2) . .
C1 C4 C7 108.9(2) . .
C6 C4 C7 108.6(3) . .
C5 C4 C7 108.0(3) . .
C9 C8 C3 110.6(2) . .
C9 C8 C11 109.8(3) . .
C3 C8 C11 110.9(3) . .
C9 C8 C10 110.2(3) . .
C3 C8 C10 107.3(3) . .
C11 C8 C10 108.1(2) . .
N3 C12 C13 110.4(2) . .
N3 C12 C15 121.0(3) . .
C13 C12 C15 128.6(3) . .
N3 C12 K1 62.09(14) . 2_666
C13 C12 K1 89.36(17) . 2_666
C15 C12 K1 112.9(2) . 2_666
N3 C12 K2 58.55(14) . .
C13 C12 K2 95.9(2) . .
C15 C12 K2 110.67(15) . .
K1 C12 K2 118.25(8) 2_666 .
C12 C13 C14 105.3(3) . .
C12 C13 K1 67.34(19) . 2_666
C14 C13 K1 71.43(19) . 2_666
N4 C14 C13 109.4(3) . .
N4 C14 C19 121.1(2) . .
C13 C14 C19 129.4(3) . .
N4 C14 K1 61.54(18) . 2_666
C13 C14 K1 84.8(2) . 2_666
C19 C14 K1 119.88(18) . 2_666
N4 C14 K2 56.99(13) . .
C13 C14 K2 88.00(15) . .
C19 C14 K2 116.93(19) . .
K1 C14 K2 110.85(10) 2_666 .
C16 C15 C18 110.8(3) . .
C16 C15 C12 111.4(2) . .
C18 C15 C12 109.3(2) . .
C16 C15 C17 109.7(2) . .
C18 C15 C17 108.6(2) . .
C12 C15 C17 107.0(3) . .
C20 C19 C14 110.7(2) . .
C20 C19 C22 109.2(3) . .
C14 C19 C22 108.2(2) . .
C20 C19 C21 109.4(2) . .
C14 C19 C21 109.8(3) . .
C22 C19 C21 109.5(2) . .

loop_
_geom_bond_atom_site_label_1
_geom_bond_atom_site_label_2
_geom_bond_distance
_geom_bond_site_symmetry_2
K1 N4 2.713(3) .
K1 N3 2.787(2) .
K1 N2 2.803(2) .
K1 N3 2.820(2) 2_666
K1 N1 2.885(3) .
K1 N4 2.900(3) 2_666
K1 C12 3.188(3) 2_666
K1 C14 3.288(4) 2_666
K1 C1 3.304(3) .
K1 C3 3.431(3) .
K1 C13 3.454(4) 2_666
K1 K1 3.7780(14) 2_666
K2 N1 2.674(2) .
K2 N3 2.804(3) .
K2 N2 2.822(3) 2_656
K2 N1 2.859(2) 2_656
K2 N4 2.928(2) .
K2 N2 2.967(3) .
K2 C1 3.177(4) 2_656
K2 C3 3.212(3) 2_656
K2 C12 3.262(3) .
K2 C2 3.396(3) 2_656
K2 C14 3.434(3) .
K2 K2 3.8758(14) 2_656
N3 C12 1.355(3) .
N3 N4 1.391(4) .
N3 K1 2.820(2) 2_666
N1 C3 1.349(3) .
N1 N2 1.367(4) .
N1 K2 2.859(2) 2_656
N2 C1 1.357(4) .
N2 K2 2.822(3) 2_656
N4 C14 1.340(4) .
N4 K1 2.900(3) 2_666
C1 C2 1.404(4) .
C1 C4 1.496(5) .
C1 K2 3.177(4) 2_656
C2 C3 1.372(5) .
C2 K2 3.396(3) 2_656
C3 C8 1.524(5) .
C3 K2 3.212(3) 2_656
C4 C6 1.531(4) .
C4 C5 1.541(4) .
C4 C7 1.553(5) .
C8 C9 1.521(5) .
C8 C11 1.527(4) .
C8 C10 1.546(4) .
C12 C13 1.367(5) .
C12 C15 1.533(4) .
C12 K1 3.188(3) 2_666
C13 C14 1.400(4) .
C13 K1 3.454(4) 2_666
C14 C19 1.520(4) .
C14 K1 3.288(4) 2_666
C15 C16 1.494(5) .
C15 C18 1.528(4) .
C15 C17 1.558(4) .
C19 C20 1.509(4) .
C19 C22 1.533(5) .
C19 C21 1.545(4) .
